data_9004535
loop_
_publ_author_name
'Finch, R. J.'
'Cooper, M. A.'
'Hawthorne, F. C.'
'Ewing, R. C.'

_publ_section_title
;
 Refinement of the crystal structure of rutherfordine
;
_journal_name_full 'The Canadian Mineralogist'
_journal_page_first 929
_journal_page_last 938
_journal_volume 37
_journal_year 1999
_chemical_formula_sum 'C O5 U'
_chemical_name_mineral Rutherfordine
_space_group_IT_number 44
_symmetry_space_group_name_Hall 'I 2 -2'
_symmetry_space_group_name_H-M 'I m m 2'
_cell_angle_alpha 90
_cell_angle_beta 90
_cell_angle_gamma 90
_cell_length_a 4.840
_cell_length_b 9.273
_cell_length_c 4.298
_cell_formula_units_Z 2
_cell_volume 192.900
_database_code_amcsd 0005627
_exptl_crystal_density_diffrn 5.682
_cod_original_formula_sum 'U C O5'
_cod_database_code 9004535

loop_
_space_group_symop_operation_xyz
x,y,z
1/2+x,1/2+y,1/2+z
x,-y,z
1/2+x,1/2-y,1/2+z
-x,y,z
1/2-x,1/2+y,1/2+z
-x,-y,z
1/2-x,1/2-y,1/2+z

loop_
_atom_site_aniso_label
_atom_site_aniso_U_11
_atom_site_aniso_U_22
_atom_site_aniso_U_33
_atom_site_aniso_U_12
_atom_site_aniso_U_13
_atom_site_aniso_U_23
U 0.00550 0.03120 0.00760 0.00000 0.00000 0.00000
C 0.01200 0.02850 0.00970 0.00000 0.00000 0.00000
O1 0.03090 0.02790 0.02630 0.00000 0.00000 0.00270
O2 0.00830 0.04480 0.01660 0.00000 0.00390 0.00000
O3 0.01040 0.09790 0.00900 0.00000 0.00000 0.00000

loop_
_atom_site_label
_atom_site_fract_x
_atom_site_fract_y
_atom_site_fract_z
U 0.00000 0.00000 0.00000
C 0.50000 0.00000 0.38640
O1 0.00000 -0.18800 -0.00490
O2 0.26380 0.00000 0.50660
O3 0.50000 0.00000 0.07950

loop_
_cod_related_entry_id
_cod_related_entry_database
_cod_related_entry_code
1 AMCSD 0005627
